data_7130449
loop_
_publ_author_name
'Sieg, Gr\'egoire'
'Fischer, Malte M.F.'
'Dankert, Fabian'
'Siewert, Jan-Erik'
'Hering-Junghans, Christian'
'Werncke, Gunnar'

_publ_section_title
;
 A Diarsene Radical Anion
;
_journal_name_full 'Chemical Communications'
_journal_paper_doi 10.1039/D2CC03237F
_journal_year 2022
_chemical_formula_moiety 'C48 H50 As2, C10 H20 K0.5 O4, C6 H12 K0.5 O3, 2(C4 H8 O)'
_chemical_formula_sum 'C72 H98 As2 K O9'
_chemical_formula_weight 1296.44
_space_group_crystal_system triclinic
_space_group_IT_number 2
_space_group_name_Hall '-P 1'
_space_group_name_H-M_alt 'P -1'
_atom_sites_solution_hydrogens geom
_audit_creation_date 2022-05-25
_audit_creation_method
;
Olex2 1.3-alpha
(compiled 2019.07.11 svn.r3635 for OlexSys, GUI svn.r5848)
;
_audit_update_record
;
2022-05-25 deposited with the CCDC.	2022-07-29 downloaded from the CCDC.
;
_cell_angle_alpha 91.769(2)
_cell_angle_beta 92.237(2)
_cell_angle_gamma 98.385(2)
_cell_formula_units_Z 2
_cell_length_a 12.6616(6)
_cell_length_b 13.6573(7)
_cell_length_c 20.3961(9)
_cell_measurement_reflns_used 9413
_cell_measurement_temperature 100.0
_cell_measurement_theta_max 28.53
_cell_measurement_theta_min 2.27
_cell_volume 3484.2(3)
_computing_cell_refinement 'SAINT V8.38A (?, 2016)'
_computing_data_reduction 'SAINT V8.38A (?, 2016)'
_computing_molecular_graphics 'Olex2 1.3-alpha (Dolomanov et al., 2009)'
_computing_publication_material 'Olex2 1.3-alpha (Dolomanov et al., 2009)'
_computing_structure_refinement 'XL n/a (Sheldrick, 2008)'
_computing_structure_solution 'XT n/a (Sheldrick, 2015)'
_diffrn_ambient_temperature 100.0
_diffrn_measured_fraction_theta_full 0.999
_diffrn_measured_fraction_theta_max 0.958
_diffrn_measurement_device_type 'Bruker APEX-II CCD'
_diffrn_measurement_method '\f and \w scans'
_diffrn_radiation_type MoK\a
_diffrn_radiation_wavelength 0.71073
_diffrn_reflns_av_R_equivalents 0.0599
_diffrn_reflns_av_unetI/netI 0.0657
_diffrn_reflns_Laue_measured_fraction_full 0.999
_diffrn_reflns_Laue_measured_fraction_max 0.958
_diffrn_reflns_limit_h_max 16
_diffrn_reflns_limit_h_min -17
_diffrn_reflns_limit_k_max 18
_diffrn_reflns_limit_k_min -18
_diffrn_reflns_limit_l_max 27
_diffrn_reflns_limit_l_min -27
_diffrn_reflns_number 65832
_diffrn_reflns_point_group_measured_fraction_full 0.999
_diffrn_reflns_point_group_measured_fraction_max 0.958
_diffrn_reflns_theta_full 25.242
_diffrn_reflns_theta_max 28.758
_diffrn_reflns_theta_min 2.000
_exptl_absorpt_coefficient_mu 1.072
_exptl_absorpt_correction_T_max 0.7458
_exptl_absorpt_correction_T_min 0.6441
_exptl_absorpt_correction_type multi-scan
_exptl_absorpt_process_details
;
SADABS-2016/2 (Bruker,2016/2) was used for absorption correction.
wR2(int) was 0.0911 before and 0.0506 after correction.
The Ratio of minimum to maximum transmission is 0.8636.
The \l/2 correction factor is Not present.
;
_exptl_crystal_colour blue
_exptl_crystal_colour_primary blue
_exptl_crystal_density_diffrn 1.236
_exptl_crystal_description plate
_exptl_crystal_F_000 1374
_exptl_crystal_size_max 0.357
_exptl_crystal_size_mid 0.304
_exptl_crystal_size_min 0.152
_refine_diff_density_max 1.194
_refine_diff_density_min -0.674
_refine_diff_density_rms 0.086
_refine_ls_extinction_method none
_refine_ls_goodness_of_fit_ref 1.044
_refine_ls_hydrogen_treatment constr
_refine_ls_matrix_type full
_refine_ls_number_parameters 772
_refine_ls_number_reflns 17337
_refine_ls_number_restraints 30
_refine_ls_restrained_S_all 1.052
_refine_ls_R_factor_all 0.0883
_refine_ls_R_factor_gt 0.0518
_refine_ls_shift/su_max 0.001
_refine_ls_shift/su_mean 0.000
_refine_ls_structure_factor_coef Fsqd
_refine_ls_weighting_details 'w=1/[\s^2^(Fo^2^)+(0.0421P)^2^+3.2405P] where P=(Fo^2^+2Fc^2^)/3'
_refine_ls_weighting_scheme calc
_refine_ls_wR_factor_gt 0.1014
_refine_ls_wR_factor_ref 0.1099
_reflns_Friedel_coverage 0.000
_reflns_number_gt 12314
_reflns_number_total 17337
_reflns_threshold_expression 'I > 2\s(I)'
_cod_data_source_file d2cc03237f2.cif
_cod_data_source_block 1asym
_cod_database_code 7130449
_shelx_shelxl_version_number 2016/6
_shelx_space_group_comment
;
The symmetry employed for this shelxl refinement is uniquely defined
by the following loop, which should always be used as a source of
symmetry information in preference to the above space-group names.
They are only intended as comments.
;
_shelx_estimated_absorpt_t_max 0.854
_shelx_estimated_absorpt_t_min 0.701
_olex2_refinement_description
;
1. Fixed Uiso
 At 1.2 times of:
  All C(H) groups, All C(H,H) groups
 At 1.5 times of:
  All C(H,H,H) groups
2. Uiso/Uaniso restraints and constraints
C55: within 2A with sigma of 0.04 and sigma for terminal atoms of 0.08 within 2A
C53: within 2A with sigma of 0.04 and sigma for terminal atoms of 0.08 within 2A
Uanis(C55) \\sim Ueq: with sigma of 0.001 and sigma for terminal atoms of 0.002
Uanis(C53) \\sim Ueq: with sigma of 0.001 and sigma for terminal atoms of 0.002
Uanis(O4) \\sim Ueq, Uanis(O4) \\sim Ueq: with sigma of 0.001 and sigma for
terminal atoms of 0.002
Uanis(C57) \\sim Ueq, Uanis(C57) \\sim Ueq: with sigma of 0.001 and sigma for
terminal atoms of 0.002
Uanis(C55) \\sim Ueq, Uanis(C55) \\sim Ueq: with sigma of 0.001 and sigma for
terminal atoms of 0.002
Uanis(O7) \\sim Ueq, Uanis(O7) \\sim Ueq: with sigma of 0.001 and sigma for
terminal atoms of 0.002
3. Rigid body (RIGU) restrains
 C55
 with sigma for 1-2 distances of 0.004 and sigma for 1-3 distances of 0.004
 C53
 with sigma for 1-2 distances of 0.004 and sigma for 1-3 distances of 0.004
4.a Secondary CH2 refined with riding coordinates:
 C14(H14A,H14B), C18(H18A,H18B), C20(H20A,H20B), C25(H25A,H25B), C31(H31A,
 H31B), C33(H33A,H33B), C53(H53A,H53B), C54(H54A,H54B), C55(H55A,H55B),
 C57(H57A,H57B), C58(H58A,H58B), C59(H59A,H59B), C60(H60A,H60B), C61(H61A,H61B),
  C63(H63A,H63B), C64(H64A,H64B), C65(H65A,H65B), C66(H66A,H66B), C67(H67A,
 H67B), C68(H68A,H68B), C69(H69A,H69B), C70(H70A,H70B), C71(H71A,H71B),
 C72(H72A,H72B)
4.b Aromatic/amide H refined with riding coordinates:
 C9(H9), C10(H10), C15(H15), C19(H19), C27(H27), C28(H28), C29(H29), C30(H30),
 C34(H34), C36(H36), C37(H37), C38(H38), C43(H43), C46(H46)
4.c Idealised Me refined as rotating group:
 C21(H21A,H21B,H21C), C35(H35A,H35B,H35C), C41(H41A,H41B,H41C), C42(H42A,H42B,
 H42C), C44(H44A,H44B,H44C), C47(H47A,H47B,H47C), C49(H49A,H49B,H49C), C50(H50A,
 H50B,H50C), C51(H51A,H51B,H51C), C52(H52A,H52B,H52C), C56(H56A,H56B,H56C),
 C62(H62A,H62B,H62C)
;
_smtbx_masks_void_probe_radius 1.2
_smtbx_masks_void_truncation_radius 1.2
_olex2_submission_special_instructions 'No special instructions were received'

loop_
_space_group_symop_operation_xyz
'x, y, z'
'-x, -y, -z'

loop_
_atom_site_label
_atom_site_type_symbol
_atom_site_fract_x
_atom_site_fract_y
_atom_site_fract_z
_atom_site_U_iso_or_equiv
_atom_site_adp_type
_atom_site_occupancy
_atom_site_site_symmetry_order
_atom_site_calc_flag
_atom_site_refinement_flags_posn
_atom_site_refinement_flags_adp
_atom_site_refinement_flags_occupancy
_atom_site_disorder_assembly
_atom_site_disorder_group
As1 As 0.74513(2) 0.22650(2) 0.21015(2) 0.01427(7) Uani 1 1 d . . . . .
As2 As 0.90940(2) 0.16890(2) 0.21207(2) 0.02271(8) Uani 1 1 d . . . . .
K1 K 0.500000 0.000000 0.500000 0.01448(15) Uani 1 2 d S . P . .
K2 K 0.500000 0.500000 0.000000 0.01974(17) Uani 1 2 d S . P . .
O1 O 0.31846(13) -0.08449(13) 0.56515(8) 0.0165(4) Uani 1 1 d . . . . .
O2 O 0.29133(14) -0.01465(13) 0.43950(8) 0.0172(4) Uani 1 1 d . . . . .
O3 O 0.48019(13) 0.03165(13) 0.36716(8) 0.0171(4) Uani 1 1 d . . . . .
O4 O 0.53373(16) 0.33634(15) -0.07207(10) 0.0300(5) Uani 1 1 d . U . . .
O5 O 0.64958(16) 0.52108(15) -0.10157(10) 0.0301(5) Uani 1 1 d . . . . .
O6 O 0.46040(16) 0.18696(14) 0.53077(11) 0.0336(5) Uani 1 1 d . . . . .
O7 O 0.63946(16) 0.67512(14) -0.00841(10) 0.0294(5) Uani 1 1 d . U . . .
C1 C 0.71573(18) 0.17764(17) 0.11731(11) 0.0124(5) Uani 1 1 d . . . . .
C16 C 0.73554(18) 0.24459(17) 0.06644(12) 0.0132(5) Uani 1 1 d . . . . .
C3 C 0.67146(19) 0.07881(17) 0.09996(12) 0.0146(5) Uani 1 1 d . . . . .
C4 C 0.77408(19) 0.35310(17) 0.07933(11) 0.0141(5) Uani 1 1 d . . . . .
C5 C 0.7018(2) 0.41610(18) 0.09904(12) 0.0154(5) Uani 1 1 d . . . . .
C6 C 0.8796(2) 0.39343(19) 0.06723(12) 0.0181(5) Uani 1 1 d . . . . .
C7 C 0.8181(2) 0.39182(18) 0.35404(12) 0.0178(5) Uani 1 1 d . . . . .
O8 O 0.7795(2) 0.3646(2) 0.61602(14) 0.0574(7) Uani 1 1 d . . . . .
C8 C 0.90756(19) 0.37104(18) 0.32040(12) 0.0157(5) Uani 1 1 d . . . . .
C9 C 0.7352(2) 0.51780(19) 0.10469(13) 0.0200(5) Uani 1 1 d . . . . .
H9 H 0.685837 0.560161 0.117515 0.024 Uiso 1 1 calc R U . . .
C10 C 0.7721(2) 0.47546(18) 0.33873(13) 0.0206(6) Uani 1 1 d . . . . .
H10 H 0.711476 0.488864 0.361557 0.025 Uiso 1 1 calc R U . . .
C11 C 0.8395(2) 0.55904(18) 0.09197(13) 0.0226(6) Uani 1 1 d . . . . .
C12 C 1.0421(2) 0.13652(19) 0.32291(12) 0.0177(5) Uani 1 1 d . . . . .
C13 C 0.8119(2) 0.53972(19) 0.29130(13) 0.0220(6) Uani 1 1 d . . . . .
C14 C 0.5646(2) 0.10008(19) 0.34344(12) 0.0191(5) Uani 1 1 d . . . . .
H14A H 0.560595 0.167646 0.361236 0.023 Uiso 1 1 calc R U . . .
H14B H 0.558553 0.100748 0.294918 0.023 Uiso 1 1 calc R U . . .
C15 C 1.1690(2) -0.01962(19) 0.20055(12) 0.0190(5) Uani 1 1 d . . . . .
H15 H 1.221776 -0.010264 0.168584 0.023 Uiso 1 1 calc R U . . .
C2 C 0.9745(2) 0.20307(19) 0.29982(12) 0.0174(5) Uani 1 1 d . . . . .
O9 O 0.4124(2) 0.3169(2) 0.34166(14) 0.0627(8) Uani 1 1 d . . . . .
C17 C 0.9493(2) 0.43599(19) 0.27259(13) 0.0187(5) Uani 1 1 d . . . . .
C18 C 0.2956(2) -0.02844(19) 0.36993(12) 0.0183(5) Uani 1 1 d . . . . .
H18A H 0.224682 -0.025054 0.348573 0.022 Uiso 1 1 calc R U . . .
H18B H 0.315907 -0.094122 0.359016 0.022 Uiso 1 1 calc R U . . .
C19 C 0.7163(2) 0.21213(19) 0.00108(12) 0.0187(5) Uani 1 1 d . . . . .
H19 H 0.732117 0.257632 -0.032721 0.022 Uiso 1 1 calc R U . . .
C20 C 0.2131(2) -0.08559(19) 0.46698(12) 0.0188(5) Uani 1 1 d . . . . .
H20A H 0.228301 -0.153458 0.457097 0.023 Uiso 1 1 calc R U . . .
H20B H 0.141130 -0.079856 0.448158 0.023 Uiso 1 1 calc R U . . .
C21 C 0.5898(2) 0.37478(19) 0.11622(13) 0.0200(5) Uani 1 1 d . . . . .
H21A H 0.555925 0.330433 0.080286 0.030 Uiso 1 1 calc R U . . .
H21B H 0.548410 0.429238 0.123023 0.030 Uiso 1 1 calc R U . . .
H21C H 0.592286 0.337783 0.156526 0.030 Uiso 1 1 calc R U . . .
C22 C 0.9647(2) 0.28702(18) 0.34084(13) 0.0181(5) Uani 1 1 d . . . . .
C23 C 1.1200(2) -0.11561(19) 0.21172(13) 0.0193(5) Uani 1 1 d . . . . .
C24 C 0.6353(2) 0.00506(17) 0.15033(12) 0.0173(5) Uani 1 1 d . . . . .
C25 C 0.3772(2) 0.05218(19) 0.34611(12) 0.0192(5) Uani 1 1 d . . . . .
H25A H 0.371616 0.053788 0.297613 0.023 Uiso 1 1 calc R U . . .
H25B H 0.365159 0.117340 0.364568 0.023 Uiso 1 1 calc R U . . .
C26 C 1.1432(2) 0.06262(18) 0.23457(12) 0.0174(5) Uani 1 1 d . . . . .
C27 C 0.9101(2) 0.4958(2) 0.07421(13) 0.0232(6) Uani 1 1 d . . . . .
H27 H 0.981820 0.522786 0.066495 0.028 Uiso 1 1 calc R U . . .
C28 C 1.0398(2) -0.12674(19) 0.25668(13) 0.0201(5) Uani 1 1 d . . . . .
H28 H 1.003905 -0.191261 0.264025 0.024 Uiso 1 1 calc R U . . .
C29 C 1.0928(2) 0.15004(19) 0.38515(13) 0.0214(6) Uani 1 1 d . . . . .
H29 H 1.137359 0.104064 0.399677 0.026 Uiso 1 1 calc R U . . .
C30 C 0.6744(2) 0.1146(2) -0.01555(13) 0.0236(6) Uani 1 1 d . . . . .
H30 H 0.661771 0.093153 -0.060293 0.028 Uiso 1 1 calc R U . . .
C31 C 0.3315(2) -0.0686(2) 0.63493(12) 0.0199(5) Uani 1 1 d . . . . .
H31A H 0.271765 -0.107849 0.656720 0.024 Uiso 1 1 calc R U . . .
H31B H 0.331944 0.002289 0.646849 0.024 Uiso 1 1 calc R U . . .
C32 C 0.5311(2) 0.00264(18) 0.17234(12) 0.0197(6) Uani 1 1 d . . . . .
C33 C 0.2177(2) -0.06527(19) 0.53989(13) 0.0190(5) Uani 1 1 d . . . . .
H33A H 0.209417 0.004584 0.549695 0.023 Uiso 1 1 calc R U . . .
H33B H 0.159359 -0.108537 0.560294 0.023 Uiso 1 1 calc R U . . .
C34 C 0.9007(2) 0.51831(19) 0.25865(13) 0.0207(6) Uani 1 1 d . . . . .
H34 H 0.928914 0.561264 0.225812 0.025 Uiso 1 1 calc R U . . .
C35 C 0.7687(2) 0.3263(2) 0.40633(14) 0.0251(6) Uani 1 1 d . . . . .
H35A H 0.771745 0.256865 0.394065 0.038 Uiso 1 1 calc R U . . .
H35B H 0.694039 0.335956 0.410541 0.038 Uiso 1 1 calc R U . . .
H35C H 0.808258 0.343564 0.448349 0.038 Uiso 1 1 calc R U . . .
C36 C 1.0790(2) 0.2297(2) 0.42612(13) 0.0240(6) Uani 1 1 d . . . . .
H36 H 1.111655 0.237458 0.469051 0.029 Uiso 1 1 calc R U . . .
C37 C 1.0164(2) 0.29792(19) 0.40313(13) 0.0212(6) Uani 1 1 d . . . . .
H37 H 1.008458 0.353693 0.430505 0.025 Uiso 1 1 calc R U . . .
C38 C 0.6513(2) 0.04889(19) 0.03407(12) 0.0210(6) Uani 1 1 d . . . . .
H38 H 0.621220 -0.017704 0.023068 0.025 Uiso 1 1 calc R U . . .
C39 C 1.0107(2) -0.04616(19) 0.29128(13) 0.0186(5) Uani 1 1 d . . . . .
C40 C 1.0641(2) 0.04971(18) 0.28132(12) 0.0168(5) Uani 1 1 d . . . . .
C41 C 1.0468(2) 0.4198(2) 0.23572(14) 0.0245(6) Uani 1 1 d . . . . .
H41A H 1.026732 0.367531 0.201625 0.037 Uiso 1 1 calc R U . . .
H41B H 1.100762 0.400031 0.266289 0.037 Uiso 1 1 calc R U . . .
H41C H 1.076030 0.481367 0.215297 0.037 Uiso 1 1 calc R U . . .
C42 C 1.2002(2) 0.16493(19) 0.22175(15) 0.0255(6) Uani 1 1 d . . . . .
H42A H 1.147691 0.207551 0.208717 0.038 Uiso 1 1 calc R U . . .
H42B H 1.249834 0.160549 0.186441 0.038 Uiso 1 1 calc R U . . .
H42C H 1.240091 0.193022 0.261769 0.038 Uiso 1 1 calc R U . . .
C43 C 0.4912(3) -0.06970(19) 0.21575(13) 0.0268(6) Uani 1 1 d . . . . .
H43 H 0.419637 -0.072886 0.228794 0.032 Uiso 1 1 calc R U . . .
C44 C 0.9213(2) -0.0617(2) 0.33834(15) 0.0282(6) Uani 1 1 d . . . . .
H44A H 0.864546 -0.024144 0.324448 0.042 Uiso 1 1 calc R U . . .
H44B H 0.948788 -0.038679 0.382592 0.042 Uiso 1 1 calc R U . . .
H44C H 0.892583 -0.132279 0.338558 0.042 Uiso 1 1 calc R U . . .
C45 C 0.6975(2) -0.06557(18) 0.17185(13) 0.0241(6) Uani 1 1 d . . . . .
C46 C 0.6553(3) -0.13325(19) 0.21811(14) 0.0304(7) Uani 1 1 d . . . . .
H46 H 0.699023 -0.178499 0.234867 0.037 Uiso 1 1 calc R U . . .
C47 C 0.8050(2) -0.0713(2) 0.14481(16) 0.0312(7) Uani 1 1 d . . . . .
H47A H 0.795822 -0.100478 0.100075 0.047 Uiso 1 1 calc R U . . .
H47B H 0.843840 -0.112615 0.172626 0.047 Uiso 1 1 calc R U . . .
H47C H 0.845689 -0.004578 0.144063 0.047 Uiso 1 1 calc R U . . .
C48 C 0.5535(3) -0.13670(19) 0.24015(13) 0.0304(7) Uani 1 1 d . . . . .
C49 C 0.4630(2) 0.0786(2) 0.15063(14) 0.0231(6) Uani 1 1 d . . . . .
H49A H 0.498892 0.145020 0.164135 0.035 Uiso 1 1 calc R U . . .
H49B H 0.393609 0.066155 0.170912 0.035 Uiso 1 1 calc R U . . .
H49C H 0.452142 0.073928 0.102730 0.035 Uiso 1 1 calc R U . . .
C50 C 0.9593(2) 0.3266(2) 0.04910(15) 0.0259(6) Uani 1 1 d . . . . .
H50A H 0.964860 0.279140 0.083698 0.039 Uiso 1 1 calc R U . . .
H50B H 1.029296 0.366467 0.044279 0.039 Uiso 1 1 calc R U . . .
H50C H 0.935754 0.290678 0.007536 0.039 Uiso 1 1 calc R U . . .
C51 C 0.8728(3) 0.6700(2) 0.09820(16) 0.0327(7) Uani 1 1 d . . . . .
H51A H 0.841794 0.701306 0.060936 0.049 Uiso 1 1 calc R U . . .
H51B H 0.950928 0.685192 0.098492 0.049 Uiso 1 1 calc R U . . .
H51C H 0.847347 0.695464 0.139214 0.049 Uiso 1 1 calc R U . . .
C52 C 1.1539(2) -0.2034(2) 0.17608(15) 0.0273(6) Uani 1 1 d . . . . .
H52A H 1.227840 -0.209061 0.189653 0.041 Uiso 1 1 calc R U . . .
H52B H 1.149034 -0.194421 0.128634 0.041 Uiso 1 1 calc R U . . .
H52C H 1.106990 -0.263849 0.186792 0.041 Uiso 1 1 calc R U . . .
C53 C 0.6982(3) 0.6895(2) -0.06682(15) 0.0333(7) Uani 1 1 d . U . . .
H53A H 0.759835 0.742668 -0.058784 0.040 Uiso 1 1 calc R U . . .
H53B H 0.651838 0.709412 -0.102703 0.040 Uiso 1 1 calc R U . . .
C54 C 0.6821(3) 0.4274(2) -0.11853(15) 0.0329(7) Uani 1 1 d . . . . .
H54A H 0.728287 0.407796 -0.082435 0.039 Uiso 1 1 calc R U . . .
H54B H 0.723991 0.433548 -0.158554 0.039 Uiso 1 1 calc R U . . .
C55 C 0.4450(2) 0.2564(2) -0.07896(15) 0.0307(7) Uani 1 1 d . U . . .
H55A H 0.470603 0.195521 -0.095473 0.037 Uiso 1 1 calc R U . . .
H55B H 0.391053 0.273706 -0.111335 0.037 Uiso 1 1 calc R U . . .
C56 C 0.7608(3) 0.6302(2) 0.27592(16) 0.0327(7) Uani 1 1 d . . . . .
H56A H 0.699322 0.611315 0.245116 0.049 Uiso 1 1 calc R U . . .
H56B H 0.813047 0.679452 0.256160 0.049 Uiso 1 1 calc R U . . .
H56C H 0.736899 0.658492 0.316520 0.049 Uiso 1 1 calc R U . . .
C57 C 0.6042(3) 0.7619(2) 0.01555(15) 0.0337(7) Uani 1 1 d . U . . .
H57A H 0.551430 0.782570 -0.016293 0.040 Uiso 1 1 calc R U . . .
H57B H 0.665410 0.815974 0.021089 0.040 Uiso 1 1 calc R U . . .
C58 C 0.7363(3) 0.5956(2) -0.08575(16) 0.0361(7) Uani 1 1 d . . . . .
H58A H 0.781770 0.605996 -0.124077 0.043 Uiso 1 1 calc R U . . .
H58B H 0.780253 0.574711 -0.048987 0.043 Uiso 1 1 calc R U . . .
C59 C 0.5504(3) 0.2638(2) 0.53048(17) 0.0383(8) Uani 1 1 d . . . . .
H59A H 0.600496 0.247856 0.497048 0.046 Uiso 1 1 calc R U . . .
H59B H 0.588828 0.270693 0.573967 0.046 Uiso 1 1 calc R U . . .
C60 C 0.5881(3) 0.3509(2) -0.13021(16) 0.0382(8) Uani 1 1 d . . . . .
H60A H 0.539920 0.371918 -0.164761 0.046 Uiso 1 1 calc R U . . .
H60B H 0.610950 0.288130 -0.145496 0.046 Uiso 1 1 calc R U . . .
C61 C 0.3646(3) 0.2299(3) 0.5261(2) 0.0494(10) Uani 1 1 d . . . . .
H61A H 0.314313 0.202605 0.559180 0.059 Uiso 1 1 calc R U . . .
H61B H 0.329348 0.216072 0.481871 0.059 Uiso 1 1 calc R U . . .
C62 C 0.5105(3) -0.2104(2) 0.29030(15) 0.0468(10) Uani 1 1 d . . . . .
H62A H 0.521356 -0.178970 0.334381 0.070 Uiso 1 1 calc R U . . .
H62B H 0.548325 -0.267970 0.288085 0.070 Uiso 1 1 calc R U . . .
H62C H 0.433958 -0.231707 0.280827 0.070 Uiso 1 1 calc R U . . .
C63 C 0.4794(3) 0.3473(3) 0.29004(19) 0.0461(9) Uani 1 1 d . . . . .
H63A H 0.457942 0.305411 0.249898 0.055 Uiso 1 1 calc R U . . .
H63B H 0.554724 0.342046 0.302463 0.055 Uiso 1 1 calc R U . . .
C64 C 0.3351(3) 0.3827(3) 0.34808(19) 0.0508(10) Uani 1 1 d . . . . .
H64A H 0.345534 0.419080 0.391120 0.061 Uiso 1 1 calc R U . . .
H64B H 0.261917 0.345117 0.344810 0.061 Uiso 1 1 calc R U . . .
C65 C 0.3971(3) 0.3399(3) 0.5384(2) 0.0538(11) Uani 1 1 d . . . . .
H65A H 0.350001 0.378080 0.512937 0.065 Uiso 1 1 calc R U . . .
H65B H 0.395355 0.358395 0.585621 0.065 Uiso 1 1 calc R U . . .
C66 C 0.9504(3) 0.4153(3) 0.57506(17) 0.0465(9) Uani 1 1 d . . . . .
H66A H 0.957882 0.405845 0.527243 0.056 Uiso 1 1 calc R U . . .
H66B H 1.009717 0.465647 0.592825 0.056 Uiso 1 1 calc R U . . .
C67 C 0.4668(3) 0.4541(3) 0.2782(2) 0.0493(9) Uani 1 1 d . . . . .
H67A H 0.514711 0.500504 0.308290 0.059 Uiso 1 1 calc R U . . .
H67B H 0.480398 0.471443 0.232256 0.059 Uiso 1 1 calc R U . . .
C68 C 0.8415(3) 0.4470(3) 0.58935(19) 0.0498(9) Uani 1 1 d . . . . .
H68A H 0.850805 0.504361 0.620994 0.060 Uiso 1 1 calc R U . . .
H68B H 0.806264 0.465853 0.548415 0.060 Uiso 1 1 calc R U . . .
C69 C 0.3508(3) 0.4536(3) 0.2933(2) 0.0525(10) Uani 1 1 d . . . . .
H69A H 0.337229 0.520474 0.307479 0.063 Uiso 1 1 calc R U . . .
H69B H 0.303214 0.430039 0.254569 0.063 Uiso 1 1 calc R U . . .
C70 C 0.8560(4) 0.3171(3) 0.6514(2) 0.0632(12) Uani 1 1 d . . . . .
H70A H 0.825943 0.247752 0.659814 0.076 Uiso 1 1 calc R U . . .
H70B H 0.877224 0.352531 0.694050 0.076 Uiso 1 1 calc R U . . .
C71 C 0.5096(3) 0.3568(3) 0.5150(2) 0.0627(12) Uani 1 1 d . . . . .
H71A H 0.510012 0.367850 0.467296 0.075 Uiso 1 1 calc R U . . .
H71B H 0.552710 0.414316 0.538756 0.075 Uiso 1 1 calc R U . . .
C72 C 0.9501(3) 0.3201(3) 0.6088(3) 0.0705(14) Uani 1 1 d . . . . .
H72A H 1.017108 0.319955 0.635509 0.085 Uiso 1 1 calc R U . . .
H72B H 0.940745 0.263124 0.576850 0.085 Uiso 1 1 calc R U . . .

loop_
_atom_site_aniso_label
_atom_site_aniso_U_11
_atom_site_aniso_U_22
_atom_site_aniso_U_33
_atom_site_aniso_U_23
_atom_site_aniso_U_13
_atom_site_aniso_U_12
As1 0.01224(13) 0.01857(13) 0.01184(13) -0.00336(10) -0.00246(9) 0.00337(10)
As2 0.02080(15) 0.02773(15) 0.02107(15) -0.01429(12) -0.01156(11) 0.01505(12)
K1 0.0137(4) 0.0170(4) 0.0127(4) 0.0014(3) -0.0013(3) 0.0024(3)
K2 0.0279(4) 0.0122(3) 0.0178(4) -0.0028(3) 0.0049(3) -0.0018(3)
O1 0.0144(9) 0.0223(9) 0.0128(8) 0.0003(7) -0.0003(7) 0.0028(7)
O2 0.0177(9) 0.0210(9) 0.0122(9) 0.0010(7) -0.0020(7) 0.0007(7)
O3 0.0143(9) 0.0210(9) 0.0160(9) 0.0051(7) -0.0011(7) 0.0024(7)
O4 0.0344(8) 0.0285(8) 0.0279(8) -0.0010(7) -0.0009(7) 0.0086(7)
O5 0.0267(11) 0.0328(11) 0.0325(12) 0.0069(9) 0.0037(9) 0.0083(9)
O6 0.0295(12) 0.0203(10) 0.0507(14) -0.0033(10) -0.0003(10) 0.0041(9)
O7 0.0305(8) 0.0248(8) 0.0316(8) 0.0022(7) -0.0035(7) 0.0009(7)
C1 0.0106(11) 0.0144(11) 0.0125(11) -0.0033(9) -0.0017(9) 0.0047(9)
C16 0.0103(11) 0.0134(11) 0.0166(12) -0.0017(10) -0.0012(9) 0.0048(9)
C3 0.0155(12) 0.0136(11) 0.0156(12) -0.0019(10) -0.0037(9) 0.0073(10)
C4 0.0153(12) 0.0147(12) 0.0120(12) 0.0026(10) -0.0017(9) 0.0022(10)
C5 0.0171(13) 0.0150(12) 0.0139(12) 0.0001(10) -0.0022(9) 0.0023(10)
C6 0.0183(13) 0.0174(12) 0.0194(13) 0.0065(10) 0.0000(10) 0.0044(10)
C7 0.0186(13) 0.0148(12) 0.0187(13) -0.0057(10) -0.0023(10) 0.0003(10)
O8 0.0430(15) 0.0561(17) 0.0685(19) -0.0076(14) 0.0008(13) -0.0061(13)
C8 0.0157(12) 0.0138(12) 0.0173(13) -0.0063(10) -0.0042(9) 0.0035(10)
C9 0.0257(14) 0.0155(12) 0.0192(13) -0.0018(10) -0.0027(11) 0.0058(11)
C10 0.0185(13) 0.0174(13) 0.0265(14) -0.0058(11) 0.0036(11) 0.0051(10)
C11 0.0308(16) 0.0129(12) 0.0227(14) 0.0027(11) -0.0052(11) 0.0001(11)
C12 0.0144(12) 0.0183(12) 0.0202(13) -0.0046(10) -0.0044(10) 0.0043(10)
C13 0.0254(15) 0.0142(12) 0.0268(15) -0.0032(11) -0.0010(11) 0.0060(11)
C14 0.0240(14) 0.0208(13) 0.0112(12) 0.0028(10) -0.0005(10) -0.0010(11)
C15 0.0158(13) 0.0248(14) 0.0180(13) -0.0001(11) 0.0012(10) 0.0089(11)
C2 0.0136(12) 0.0188(12) 0.0197(13) -0.0027(10) -0.0042(10) 0.0043(10)
O9 0.082(2) 0.0536(16) 0.0616(18) 0.0184(14) 0.0274(16) 0.0298(15)
C17 0.0163(13) 0.0198(13) 0.0192(13) -0.0081(11) -0.0023(10) 0.0023(10)
C18 0.0172(13) 0.0244(13) 0.0135(12) -0.0020(10) -0.0051(10) 0.0065(11)
C19 0.0257(14) 0.0193(13) 0.0134(12) 0.0018(10) 0.0010(10) 0.0107(11)
C20 0.0125(12) 0.0207(13) 0.0223(14) 0.0027(11) -0.0030(10) 0.0003(10)
C21 0.0156(13) 0.0189(13) 0.0263(14) 0.0003(11) 0.0004(10) 0.0057(10)
C22 0.0163(13) 0.0173(12) 0.0207(13) -0.0041(11) -0.0008(10) 0.0040(10)
C23 0.0174(13) 0.0207(13) 0.0204(13) -0.0058(11) -0.0052(10) 0.0076(11)
C24 0.0284(14) 0.0091(11) 0.0138(12) -0.0020(10) -0.0079(10) 0.0030(10)
C25 0.0197(13) 0.0239(13) 0.0157(13) 0.0027(11) -0.0024(10) 0.0094(11)
C26 0.0159(13) 0.0175(12) 0.0193(13) 0.0008(10) -0.0061(10) 0.0057(10)
C27 0.0192(14) 0.0223(14) 0.0271(15) 0.0087(12) 0.0001(11) -0.0014(11)
C28 0.0170(13) 0.0172(12) 0.0264(14) -0.0012(11) -0.0011(10) 0.0042(10)
C29 0.0218(14) 0.0209(13) 0.0225(14) -0.0036(11) -0.0083(11) 0.0094(11)
C30 0.0377(17) 0.0208(13) 0.0136(13) -0.0060(11) -0.0030(11) 0.0114(12)
C31 0.0204(14) 0.0252(14) 0.0130(12) -0.0012(11) 0.0023(10) 0.0001(11)
C32 0.0338(16) 0.0101(11) 0.0143(12) -0.0023(10) -0.0012(11) 0.0012(11)
C33 0.0133(13) 0.0214(13) 0.0224(14) 0.0024(11) 0.0014(10) 0.0027(10)
C34 0.0224(14) 0.0157(12) 0.0234(14) -0.0002(11) 0.0017(11) 0.0008(11)
C35 0.0235(15) 0.0213(14) 0.0302(16) -0.0001(12) 0.0020(12) 0.0026(11)
C36 0.0238(15) 0.0299(15) 0.0181(13) -0.0056(12) -0.0083(11) 0.0073(12)
C37 0.0226(14) 0.0207(13) 0.0196(13) -0.0085(11) -0.0022(10) 0.0039(11)
C38 0.0314(15) 0.0137(12) 0.0181(13) -0.0053(10) -0.0065(11) 0.0069(11)
C39 0.0147(13) 0.0209(13) 0.0210(13) -0.0035(11) -0.0032(10) 0.0070(10)
C40 0.0151(12) 0.0184(12) 0.0182(13) -0.0019(10) -0.0071(10) 0.0091(10)
C41 0.0205(14) 0.0284(15) 0.0253(15) -0.0030(12) 0.0031(11) 0.0061(12)
C42 0.0228(15) 0.0198(13) 0.0346(16) 0.0018(12) 0.0016(12) 0.0057(11)
C43 0.0470(19) 0.0151(13) 0.0168(14) -0.0010(11) 0.0046(12) -0.0009(12)
C44 0.0228(15) 0.0279(15) 0.0344(17) -0.0040(13) 0.0047(12) 0.0049(12)
C45 0.0355(16) 0.0109(12) 0.0243(15) -0.0069(11) -0.0156(12) 0.0045(11)
C46 0.059(2) 0.0114(12) 0.0200(14) -0.0032(11) -0.0196(14) 0.0092(13)
C47 0.0333(17) 0.0130(13) 0.0471(19) -0.0087(13) -0.0204(14) 0.0101(12)
C48 0.064(2) 0.0115(12) 0.0151(14) -0.0003(11) -0.0037(13) 0.0038(13)
C49 0.0221(14) 0.0205(13) 0.0269(15) 0.0036(11) 0.0022(11) 0.0028(11)
C50 0.0186(14) 0.0261(14) 0.0346(16) 0.0088(13) 0.0081(12) 0.0048(11)
C51 0.0386(18) 0.0159(13) 0.0408(18) 0.0024(13) -0.0058(14) -0.0030(13)
C52 0.0264(15) 0.0229(14) 0.0336(16) -0.0087(12) 0.0031(12) 0.0082(12)
C53 0.0331(10) 0.0322(10) 0.0329(10) 0.0037(8) 0.0031(8) -0.0021(8)
C54 0.0386(18) 0.0346(17) 0.0321(17) 0.0089(14) 0.0125(14) 0.0230(14)
C55 0.0318(10) 0.0264(10) 0.0334(10) -0.0032(8) -0.0018(8) 0.0041(8)
C56 0.0393(18) 0.0196(14) 0.0426(19) 0.0042(13) 0.0083(14) 0.0138(13)
C57 0.0350(10) 0.0302(10) 0.0349(10) -0.0002(8) -0.0033(8) 0.0028(8)
C58 0.0357(18) 0.0426(19) 0.0292(17) 0.0085(15) -0.0011(13) 0.0028(15)
C59 0.0383(19) 0.0316(17) 0.043(2) 0.0020(15) 0.0101(15) -0.0031(14)
C60 0.048(2) 0.0356(18) 0.0332(18) -0.0051(14) 0.0033(15) 0.0157(16)
C61 0.0331(19) 0.045(2) 0.071(3) -0.0137(19) -0.0028(18) 0.0131(16)
C62 0.099(3) 0.0208(15) 0.0217(16) 0.0078(13) 0.0047(17) 0.0105(18)
C63 0.043(2) 0.043(2) 0.054(2) 0.0067(18) 0.0134(17) 0.0107(17)
C64 0.060(3) 0.044(2) 0.052(2) 0.0035(18) 0.0185(19) 0.0163(19)
C65 0.081(3) 0.038(2) 0.052(2) 0.0088(18) 0.024(2) 0.034(2)
C66 0.044(2) 0.057(2) 0.0347(19) -0.0193(17) 0.0025(15) -0.0009(18)
C67 0.044(2) 0.045(2) 0.060(2) 0.0121(19) 0.0089(18) 0.0089(17)
C68 0.052(2) 0.048(2) 0.048(2) -0.0047(18) -0.0051(18) 0.0059(18)
C69 0.046(2) 0.061(3) 0.055(2) 0.014(2) 0.0092(18) 0.0191(19)
C70 0.074(3) 0.045(2) 0.062(3) 0.005(2) -0.025(2) -0.012(2)
C71 0.062(3) 0.035(2) 0.092(3) 0.011(2) 0.007(2) 0.0106(19)
C72 0.052(3) 0.034(2) 0.120(4) -0.019(2) -0.021(3) -0.0018(19)

loop_
_atom_type_symbol
_atom_type_description
_atom_type_scat_dispersion_real
_atom_type_scat_dispersion_imag
_atom_type_scat_source
C C 0.0033 0.0016 'International Tables Vol C Tables 4.2.6.8 and 6.1.1.4'
H H 0.0000 0.0000 'International Tables Vol C Tables 4.2.6.8 and 6.1.1.4'
As As 0.0499 2.0058 'International Tables Vol C Tables 4.2.6.8 and 6.1.1.4'
K K 0.2009 0.2494 'International Tables Vol C Tables 4.2.6.8 and 6.1.1.4'
O O 0.0106 0.0060 'International Tables Vol C Tables 4.2.6.8 and 6.1.1.4'

loop_
_geom_angle_atom_site_label_1
_geom_angle_atom_site_label_2
_geom_angle_atom_site_label_3
_geom_angle
_geom_angle_site_symmetry_1
_geom_angle_site_symmetry_3
_geom_angle_publ_flag
C1 As1 As2 90.68(7) . . ?
C2 As2 As1 106.17(7) . . ?
O1 K1 O1 180.0 2_656 . ?
O1 K1 O2 121.06(5) 2_656 . ?
O1 K1 O2 121.06(5) . 2_656 ?
O1 K1 O2 58.94(5) 2_656 2_656 ?
O1 K1 O2 58.94(5) . . ?
O2 K1 O2 180.00(6) . 2_656 ?
O3 K1 O1 118.90(5) . . ?
O3 K1 O1 61.10(5) . 2_656 ?
O3 K1 O1 118.90(5) 2_656 2_656 ?
O3 K1 O1 61.10(5) 2_656 . ?
O3 K1 O2 61.26(5) . . ?
O3 K1 O2 118.74(5) . 2_656 ?
O3 K1 O2 61.26(5) 2_656 2_656 ?
O3 K1 O2 118.74(5) 2_656 . ?
O3 K1 O3 180.0 . 2_656 ?
O6 K1 O1 88.60(6) . 2_656 ?
O6 K1 O1 91.40(6) 2_656 2_656 ?
O6 K1 O1 91.40(6) . . ?
O6 K1 O1 88.60(6) 2_656 . ?
O6 K1 O2 81.50(6) . . ?
O6 K1 O2 81.50(6) 2_656 2_656 ?
O6 K1 O2 98.50(6) 2_656 . ?
O6 K1 O2 98.50(6) . 2_656 ?
O6 K1 O3 88.57(6) 2_656 . ?
O6 K1 O3 91.43(6) 2_656 2_656 ?
O6 K1 O3 91.43(6) . . ?
O6 K1 O3 88.57(6) . 2_656 ?
O6 K1 O6 180.0 . 2_656 ?
O4 K2 O4 180.0 2_665 . ?
O4 K2 O5 60.64(6) . . ?
O4 K2 O5 119.36(6) . 2_665 ?
O4 K2 O5 60.64(6) 2_665 2_665 ?
O4 K2 O5 119.36(6) 2_665 . ?
O4 K2 O7 119.35(6) 2_665 2_665 ?
O4 K2 O7 60.65(6) 2_665 . ?
O4 K2 O7 119.35(6) . . ?
O4 K2 O7 60.65(6) . 2_665 ?
O4 K2 H21A 65.2(3) 2_665 2_665 ?
O4 K2 H21A 114.8(3) . 2_665 ?
O4 K2 H21B 83.4(4) . 2_665 ?
O4 K2 H21B 96.6(4) 2_665 2_665 ?
O5 K2 O5 180.00(8) 2_665 . ?
O5 K2 H21A 105.7(2) 2_665 2_665 ?
O5 K2 H21A 74.3(2) . 2_665 ?
O5 K2 H21B 57.42(17) . 2_665 ?
O5 K2 H21B 122.58(17) 2_665 2_665 ?
O7 K2 O5 59.94(6) . . ?
O7 K2 O5 59.94(6) 2_665 2_665 ?
O7 K2 O5 120.06(6) 2_665 . ?
O7 K2 O5 120.06(6) . 2_665 ?
O7 K2 O7 180.0 . 2_665 ?
O7 K2 H21A 122.11(17) 2_665 2_665 ?
O7 K2 H21A 57.89(17) . 2_665 ?
O7 K2 H21B 75.2(2) . 2_665 ?
O7 K2 H21B 104.8(2) 2_665 2_665 ?
H21A K2 H21B 31.6 2_665 2_665 ?
C31 O1 K1 112.15(14) . . ?
C33 O1 K1 116.87(13) . . ?
C33 O1 C31 112.76(19) . . ?
C18 O2 K1 110.34(13) . . ?
C20 O2 K1 114.63(13) . . ?
C20 O2 C18 112.54(18) . . ?
C14 O3 K1 114.10(13) . . ?
C14 O3 C25 112.59(18) . . ?
C25 O3 K1 113.79(13) . . ?
C55 O4 K2 116.23(16) . . ?
C60 O4 K2 117.92(17) . . ?
C60 O4 C55 112.3(2) . . ?
C54 O5 K2 110.62(16) . . ?
C58 O5 K2 112.05(17) . . ?
C58 O5 C54 112.9(2) . . ?
C59 O6 K1 115.91(17) . . ?
C61 O6 K1 131.23(18) . . ?
C61 O6 C59 109.2(2) . . ?
C53 O7 K2 117.82(16) . . ?
C57 O7 K2 116.61(17) . . ?
C57 O7 C53 113.1(2) . . ?
C16 C1 As1 119.22(17) . . ?
C16 C1 C3 118.0(2) . . ?
C3 C1 As1 122.68(17) . . ?
C1 C16 C4 122.6(2) . . ?
C19 C16 C1 120.3(2) . . ?
C19 C16 C4 117.0(2) . . ?
C1 C3 C24 122.2(2) . . ?
C38 C3 C1 120.2(2) . . ?
C38 C3 C24 117.3(2) . . ?
C5 C4 C16 119.7(2) . . ?
C6 C4 C16 120.6(2) . . ?
C6 C4 C5 119.5(2) . . ?
C4 C5 C21 120.9(2) . . ?
C9 C5 C4 119.5(2) . . ?
C9 C5 C21 119.6(2) . . ?
C4 C6 C50 120.2(2) . . ?
C27 C6 C4 119.1(2) . . ?
C27 C6 C50 120.7(2) . . ?
C8 C7 C35 122.4(2) . . ?
C10 C7 C8 119.4(2) . . ?
C10 C7 C35 118.2(2) . . ?
C68 O8 C70 104.0(3) . . ?
C7 C8 C22 120.0(2) . . ?
C17 C8 C7 119.1(2) . . ?
C17 C8 C22 120.5(2) . . ?
C5 C9 H9 119.2 . . ?
C5 C9 C11 121.6(2) . . ?
C11 C9 H9 119.2 . . ?
C7 C10 H10 118.9 . . ?
C13 C10 C7 122.2(2) . . ?
C13 C10 H10 118.9 . . ?
C9 C11 C51 120.1(3) . . ?
C27 C11 C9 118.1(2) . . ?
C27 C11 C51 121.8(3) . . ?
C2 C12 C40 121.7(2) . . ?
C29 C12 C2 121.1(2) . . ?
C29 C12 C40 117.1(2) . . ?
C10 C13 C34 117.7(2) . . ?
C10 C13 C56 121.1(2) . . ?
C34 C13 C56 121.2(3) . . ?
O3 C14 H14A 110.1 . . ?
O3 C14 H14B 110.1 . . ?
O3 C14 C31 108.2(2) . 2_656 ?
H14A C14 H14B 108.4 . . ?
C31 C14 H14A 110.1 2_656 . ?
C31 C14 H14B 110.1 2_656 . ?
C23 C15 H15 118.9 . . ?
C26 C15 H15 118.9 . . ?
C26 C15 C23 122.2(2) . . ?
C12 C2 As2 114.43(18) . . ?
C12 C2 C22 117.6(2) . . ?
C22 C2 As2 127.90(19) . . ?
C63 O9 C64 109.2(3) . . ?
C8 C17 C41 122.0(2) . . ?
C34 C17 C8 119.6(2) . . ?
C34 C17 C41 118.4(2) . . ?
O2 C18 H18A 110.1 . . ?
O2 C18 H18B 110.1 . . ?
O2 C18 C25 107.9(2) . . ?
H18A C18 H18B 108.4 . . ?
C25 C18 H18A 110.1 . . ?
C25 C18 H18B 110.1 . . ?
C16 C19 H19 119.4 . . ?
C30 C19 C16 121.2(2) . . ?
C30 C19 H19 119.4 . . ?
O2 C20 H20A 110.2 . . ?
O2 C20 H20B 110.2 . . ?
O2 C20 C33 107.7(2) . . ?
H20A C20 H20B 108.5 . . ?
C33 C20 H20A 110.2 . . ?
C33 C20 H20B 110.2 . . ?
C5 C21 H21A 109.5 . . ?
C5 C21 H21B 109.5 . . ?
C5 C21 H21C 109.5 . . ?
H21A C21 H21B 109.5 . . ?
H21A C21 H21C 109.5 . . ?
H21B C21 H21C 109.5 . . ?
C2 C22 C8 124.3(2) . . ?
C37 C22 C8 116.0(2) . . ?
C37 C22 C2 119.6(2) . . ?
C15 C23 C52 120.6(2) . . ?
C28 C23 C15 117.6(2) . . ?
C28 C23 C52 121.7(2) . . ?
C32 C24 C3 117.7(2) . . ?
C45 C24 C3 122.7(2) . . ?
C45 C24 C32 119.5(2) . . ?
O3 C25 C18 107.7(2) . . ?
O3 C25 H25A 110.2 . . ?
O3 C25 H25B 110.2 . . ?
C18 C25 H25A 110.2 . . ?
C18 C25 H25B 110.2 . . ?
H25A C25 H25B 108.5 . . ?
C15 C26 C40 119.3(2) . . ?
C15 C26 C42 120.2(2) . . ?
C40 C26 C42 120.4(2) . . ?
C6 C27 H27 118.9 . . ?
C11 C27 C6 122.2(2) . . ?
C11 C27 H27 118.9 . . ?
C23 C28 H28 119.0 . . ?
C23 C28 C39 121.9(2) . . ?
C39 C28 H28 119.0 . . ?
C12 C29 H29 119.6 . . ?
C36 C29 C12 120.9(2) . . ?
C36 C29 H29 119.6 . . ?
C19 C30 H30 120.5 . . ?
C38 C30 C19 119.0(2) . . ?
C38 C30 H30 120.5 . . ?
O1 C31 C14 107.9(2) . 2_656 ?
O1 C31 H31A 110.1 . . ?
O1 C31 H31B 110.1 . . ?
C14 C31 H31A 110.1 2_656 . ?
C14 C31 H31B 110.1 2_656 . ?
H31A C31 H31B 108.4 . . ?
C24 C32 C49 120.5(2) . . ?
C43 C32 C24 119.6(3) . . ?
C43 C32 C49 119.8(3) . . ?
O1 C33 C20 107.8(2) . . ?
O1 C33 H33A 110.2 . . ?
O1 C33 H33B 110.2 . . ?
C20 C33 H33A 110.2 . . ?
C20 C33 H33B 110.2 . . ?
H33A C33 H33B 108.5 . . ?
C13 C34 H34 119.0 . . ?
C17 C34 C13 122.0(2) . . ?
C17 C34 H34 119.0 . . ?
C7 C35 H35A 109.5 . . ?
C7 C35 H35B 109.5 . . ?
C7 C35 H35C 109.5 . . ?
H35A C35 H35B 109.5 . . ?
H35A C35 H35C 109.5 . . ?
H35B C35 H35C 109.5 . . ?
C29 C36 H36 120.7 . . ?
C29 C36 C37 118.7(2) . . ?
C37 C36 H36 120.7 . . ?
C22 C37 H37 119.0 . . ?
C36 C37 C22 122.0(2) . . ?
C36 C37 H37 119.0 . . ?
C3 C38 H38 119.4 . . ?
C30 C38 C3 121.2(2) . . ?
C30 C38 H38 119.4 . . ?
C28 C39 C40 119.5(2) . . ?
C28 C39 C44 120.0(2) . . ?
C40 C39 C44 120.4(2) . . ?
C26 C40 C12 120.1(2) . . ?
C26 C40 C39 119.2(2) . . ?
C39 C40 C12 120.6(2) . . ?
C17 C41 H41A 109.5 . . ?
C17 C41 H41B 109.5 . . ?
C17 C41 H41C 109.5 . . ?
H41A C41 H41B 109.5 . . ?
H41A C41 H41C 109.5 . . ?
H41B C41 H41C 109.5 . . ?
C26 C42 H42A 109.5 . . ?
C26 C42 H42B 109.5 . . ?
C26 C42 H42C 109.5 . . ?
H42A C42 H42B 109.5 . . ?
H42A C42 H42C 109.5 . . ?
H42B C42 H42C 109.5 . . ?
C32 C43 H43 119.2 . . ?
C48 C43 C32 121.7(3) . . ?
C48 C43 H43 119.2 . . ?
C39 C44 H44A 109.5 . . ?
C39 C44 H44B 109.5 . . ?
C39 C44 H44C 109.5 . . ?
H44A C44 H44B 109.5 . . ?
H44A C44 H44C 109.5 . . ?
H44B C44 H44C 109.5 . . ?
C24 C45 C46 118.4(3) . . ?
C24 C45 C47 121.1(3) . . ?
C46 C45 C47 120.5(3) . . ?
C45 C46 H46 118.6 . . ?
C48 C46 C45 122.8(3) . . ?
C48 C46 H46 118.6 . . ?
C45 C47 H47A 109.5 . . ?
C45 C47 H47B 109.5 . . ?
C45 C47 H47C 109.5 . . ?
H47A C47 H47B 109.5 . . ?
H47A C47 H47C 109.5 . . ?
H47B C47 H47C 109.5 . . ?
C43 C48 C62 120.6(3) . . ?
C46 C48 C43 117.9(3) . . ?
C46 C48 C62 121.5(3) . . ?
C32 C49 H49A 109.5 . . ?
C32 C49 H49B 109.5 . . ?
C32 C49 H49C 109.5 . . ?
H49A C49 H49B 109.5 . . ?
H49A C49 H49C 109.5 . . ?
H49B C49 H49C 109.5 . . ?
C6 C50 H50A 109.5 . . ?
C6 C50 H50B 109.5 . . ?
C6 C50 H50C 109.5 . . ?
H50A C50 H50B 109.5 . . ?
H50A C50 H50C 109.5 . . ?
H50B C50 H50C 109.5 . . ?
C11 C51 H51A 109.5 . . ?
C11 C51 H51B 109.5 . . ?
C11 C51 H51C 109.5 . . ?
H51A C51 H51B 109.5 . . ?
H51A C51 H51C 109.5 . . ?
H51B C51 H51C 109.5 . . ?
C23 C52 H52A 109.5 . . ?
C23 C52 H52B 109.5 . . ?
C23 C52 H52C 109.5 . . ?
H52A C52 H52B 109.5 . . ?
H52A C52 H52C 109.5 . . ?
H52B C52 H52C 109.5 . . ?
O7 C53 H53A 109.9 . . ?
O7 C53 H53B 109.9 . . ?
O7 C53 C58 108.8(2) . . ?
H53A C53 H53B 108.3 . . ?
C58 C53 H53A 109.9 . . ?
C58 C53 H53B 109.9 . . ?
O5 C54 H54A 109.6 . . ?
O5 C54 H54B 109.6 . . ?
O5 C54 C60 110.4(2) . . ?
H54A C54 H54B 108.1 . . ?
C60 C54 H54A 109.6 . . ?
C60 C54 H54B 109.6 . . ?
O4 C55 H55A 109.5 . . ?
O4 C55 H55B 109.5 . . ?
O4 C55 C57 110.6(2) . 2_665 ?
H55A C55 H55B 108.1 . . ?
C57 C55 H55A 109.5 2_665 . ?
C57 C55 H55B 109.5 2_665 . ?
C13 C56 H56A 109.5 . . ?
C13 C56 H56B 109.5 . . ?
C13 C56 H56C 109.5 . . ?
H56A C56 H56B 109.5 . . ?
H56A C56 H56C 109.5 . . ?
H56B C56 H56C 109.5 . . ?
O7 C57 C55 109.7(2) . 2_665 ?
O7 C57 H57A 109.7 . . ?
O7 C57 H57B 109.7 . . ?
C55 C57 H57A 109.7 2_665 . ?
C55 C57 H57B 109.7 2_665 . ?
H57A C57 H57B 108.2 . . ?
O5 C58 C53 110.6(3) . . ?
O5 C58 H58A 109.5 . . ?
O5 C58 H58B 109.5 . . ?
C53 C58 H58A 109.5 . . ?
C53 C58 H58B 109.5 . . ?
H58A C58 H58B 108.1 . . ?
O6 C59 H59A 110.2 . . ?
O6 C59 H59B 110.2 . . ?
O6 C59 C71 107.6(3) . . ?
H59A C59 H59B 108.5 . . ?
C71 C59 H59A 110.2 . . ?
C71 C59 H59B 110.2 . . ?
O4 C60 C54 109.6(3) . . ?
O4 C60 H60A 109.7 . . ?
O4 C60 H60B 109.7 . . ?
C54 C60 H60A 109.7 . . ?
C54 C60 H60B 109.7 . . ?
H60A C60 H60B 108.2 . . ?
O6 C61 H61A 110.5 . . ?
O6 C61 H61B 110.5 . . ?
O6 C61 C65 106.2(3) . . ?
H61A C61 H61B 108.7 . . ?
C65 C61 H61A 110.5 . . ?
C65 C61 H61B 110.5 . . ?
C48 C62 H62A 109.5 . . ?
C48 C62 H62B 109.5 . . ?
C48 C62 H62C 109.5 . . ?
H62A C62 H62B 109.5 . . ?
H62A C62 H62C 109.5 . . ?
H62B C62 H62C 109.5 . . ?
O9 C63 H63A 110.5 . . ?
O9 C63 H63B 110.5 . . ?
O9 C63 C67 106.4(3) . . ?
H63A C63 H63B 108.6 . . ?
C67 C63 H63A 110.5 . . ?
C67 C63 H63B 110.5 . . ?
O9 C64 H64A 110.3 . . ?
O9 C64 H64B 110.3 . . ?
O9 C64 C69 106.9(3) . . ?
H64A C64 H64B 108.6 . . ?
C69 C64 H64A 110.3 . . ?
C69 C64 H64B 110.3 . . ?
C61 C65 H65A 111.2 . . ?
C61 C65 H65B 111.2 . . ?
H65A C65 H65B 109.1 . . ?
C71 C65 C61 102.7(3) . . ?
C71 C65 H65A 111.2 . . ?
C71 C65 H65B 111.2 . . ?
H66A C66 H66B 108.9 . . ?
C68 C66 H66A 110.8 . . ?
C68 C66 H66B 110.8 . . ?
C72 C66 H66A 110.8 . . ?
C72 C66 H66B 110.8 . . ?
C72 C66 C68 104.6(3) . . ?
C63 C67 H67A 111.6 . . ?
C63 C67 H67B 111.6 . . ?
H67A C67 H67B 109.4 . . ?
C69 C67 C63 101.0(3) . . ?
C69 C67 H67A 111.6 . . ?
C69 C67 H67B 111.6 . . ?
O8 C68 C66 106.5(3) . . ?
O8 C68 H68A 110.4 . . ?
O8 C68 H68B 110.4 . . ?
C66 C68 H68A 110.4 . . ?
C66 C68 H68B 110.4 . . ?
H68A C68 H68B 108.6 . . ?
C64 C69 C67 103.0(3) . . ?
C64 C69 H69A 111.2 . . ?
C64 C69 H69B 111.2 . . ?
C67 C69 H69A 111.2 . . ?
C67 C69 H69B 111.2 . . ?
H69A C69 H69B 109.1 . . ?
O8 C70 H70A 110.5 . . ?
O8 C70 H70B 110.5 . . ?
O8 C70 C72 105.9(4) . . ?
H70A C70 H70B 108.7 . . ?
C72 C70 H70A 110.5 . . ?
C72 C70 H70B 110.5 . . ?
C59 C71 C65 103.2(3) . . ?
C59 C71 H71A 111.1 . . ?
C59 C71 H71B 111.1 . . ?
C65 C71 H71A 111.1 . . ?
C65 C71 H71B 111.1 . . ?
H71A C71 H71B 109.1 . . ?
C66 C72 C70 102.9(3) . . ?
C66 C72 H72A 111.2 . . ?
C66 C72 H72B 111.2 . . ?
C70 C72 H72A 111.2 . . ?
C70 C72 H72B 111.2 . . ?
H72A C72 H72B 109.1 . . ?

loop_
_geom_bond_atom_site_label_1
_geom_bond_atom_site_label_2
_geom_bond_distance
_geom_bond_site_symmetry_2
_geom_bond_publ_flag
As1 As2 2.3279(4) . ?
As1 C1 1.991(2) . ?
As2 C2 1.955(2) . ?
K1 O1 2.8179(17) . ?
K1 O1 2.8179(17) 2_656 ?
K1 O2 2.8495(17) 2_656 ?
K1 O2 2.8495(17) . ?
K1 O3 2.7645(16) 2_656 ?
K1 O3 2.7644(16) . ?
K1 O6 2.7321(19) . ?
K1 O6 2.7321(19) 2_656 ?
K2 O4 2.732(2) . ?
K2 O4 2.7319(19) 2_665 ?
K2 O5 2.854(2) . ?
K2 O5 2.8541(19) 2_665 ?
K2 O7 2.7721(19) 2_665 ?
K2 O7 2.7721(19) . ?
K2 H21A 3.028(4) 2_665 ?
K2 H21B 2.794(4) 2_665 ?
O1 C31 1.432(3) . ?
O1 C33 1.420(3) . ?
O2 C18 1.430(3) . ?
O2 C20 1.425(3) . ?
O3 C14 1.423(3) . ?
O3 C25 1.427(3) . ?
O4 C55 1.447(3) . ?
O4 C60 1.399(4) . ?
O5 C54 1.436(3) . ?
O5 C58 1.405(4) . ?
O6 C59 1.433(4) . ?
O6 C61 1.424(4) . ?
O7 C53 1.433(4) . ?
O7 C57 1.407(4) . ?
C1 C16 1.410(3) . ?
C1 C3 1.413(3) . ?
C16 C4 1.503(3) . ?
C16 C19 1.393(3) . ?
C3 C24 1.499(3) . ?
C3 C38 1.395(3) . ?
C4 C5 1.406(3) . ?
C4 C6 1.403(3) . ?
C5 C9 1.391(3) . ?
C5 C21 1.506(3) . ?
C6 C27 1.396(4) . ?
C6 C50 1.506(4) . ?
C7 C8 1.406(3) . ?
C7 C10 1.394(4) . ?
C7 C35 1.509(4) . ?
O8 C68 1.411(4) . ?
O8 C70 1.428(5) . ?
C8 C17 1.405(4) . ?
C8 C22 1.504(3) . ?
C9 H9 0.9500 . ?
C9 C11 1.396(4) . ?
C10 H10 0.9500 . ?
C10 C13 1.386(4) . ?
C11 C27 1.381(4) . ?
C11 C51 1.513(4) . ?
C12 C2 1.415(3) . ?
C12 C29 1.394(3) . ?
C12 C40 1.502(3) . ?
C13 C34 1.391(4) . ?
C13 C56 1.512(4) . ?
C14 H14A 0.9900 . ?
C14 H14B 0.9900 . ?
C14 C31 1.497(4) 2_656 ?
C15 H15 0.9500 . ?
C15 C23 1.396(4) . ?
C15 C26 1.388(3) . ?
C2 C22 1.421(3) . ?
O9 C63 1.412(4) . ?
O9 C64 1.429(4) . ?
C17 C34 1.390(4) . ?
C17 C41 1.509(4) . ?
C18 H18A 0.9900 . ?
C18 H18B 0.9900 . ?
C18 C25 1.502(4) . ?
C19 H19 0.9500 . ?
C19 C30 1.387(4) . ?
C20 H20A 0.9900 . ?
C20 H20B 0.9900 . ?
C20 C33 1.502(4) . ?
C21 H21A 0.9800 . ?
C21 H21B 0.9800 . ?
C21 H21C 0.9800 . ?
C22 C37 1.400(4) . ?
C23 C28 1.389(4) . ?
C23 C52 1.507(3) . ?
C24 C32 1.406(4) . ?
C24 C45 1.401(4) . ?
C25 H25A 0.9900 . ?
C25 H25B 0.9900 . ?
C26 C40 1.406(4) . ?
C26 C42 1.512(4) . ?
C27 H27 0.9500 . ?
C28 H28 0.9500 . ?
C28 C39 1.392(3) . ?
C29 H29 0.9500 . ?
C29 C36 1.387(4) . ?
C30 H30 0.9500 . ?
C30 C38 1.385(4) . ?
C31 H31A 0.9900 . ?
C31 H31B 0.9900 . ?
C32 C43 1.399(4) . ?
C32 C49 1.508(4) . ?
C33 H33A 0.9900 . ?
C33 H33B 0.9900 . ?
C34 H34 0.9500 . ?
C35 H35A 0.9800 . ?
C35 H35B 0.9800 . ?
C35 H35C 0.9800 . ?
C36 H36 0.9500 . ?
C36 C37 1.389(4) . ?
C37 H37 0.9500 . ?
C38 H38 0.9500 . ?
C39 C40 1.408(4) . ?
C39 C44 1.508(4) . ?
C41 H41A 0.9800 . ?
C41 H41B 0.9800 . ?
C41 H41C 0.9800 . ?
C42 H42A 0.9800 . ?
C42 H42B 0.9800 . ?
C42 H42C 0.9800 . ?
C43 H43 0.9500 . ?
C43 C48 1.383(4) . ?
C44 H44A 0.9800 . ?
C44 H44B 0.9800 . ?
C44 H44C 0.9800 . ?
C45 C46 1.407(4) . ?
C45 C47 1.501(4) . ?
C46 H46 0.9500 . ?
C46 C48 1.377(5) . ?
C47 H47A 0.9800 . ?
C47 H47B 0.9800 . ?
C47 H47C 0.9800 . ?
C48 C62 1.517(4) . ?
C49 H49A 0.9800 . ?
C49 H49B 0.9800 . ?
C49 H49C 0.9800 . ?
C50 H50A 0.9800 . ?
C50 H50B 0.9800 . ?
C50 H50C 0.9800 . ?
C51 H51A 0.9800 . ?
C51 H51B 0.9800 . ?
C51 H51C 0.9800 . ?
C52 H52A 0.9800 . ?
C52 H52B 0.9800 . ?
C52 H52C 0.9800 . ?
C53 H53A 0.9900 . ?
C53 H53B 0.9900 . ?
C53 C58 1.479(4) . ?
C54 H54A 0.9900 . ?
C54 H54B 0.9900 . ?
C54 C60 1.471(5) . ?
C55 H55A 0.9900 . ?
C55 H55B 0.9900 . ?
C55 C57 1.470(4) 2_665 ?
C56 H56A 0.9800 . ?
C56 H56B 0.9800 . ?
C56 H56C 0.9800 . ?
C57 H57A 0.9900 . ?
C57 H57B 0.9900 . ?
C58 H58A 0.9900 . ?
C58 H58B 0.9900 . ?
C59 H59A 0.9900 . ?
C59 H59B 0.9900 . ?
C59 C71 1.477(5) . ?
C60 H60A 0.9900 . ?
C60 H60B 0.9900 . ?
C61 H61A 0.9900 . ?
C61 H61B 0.9900 . ?
C61 C65 1.509(5) . ?
C62 H62A 0.9800 . ?
C62 H62B 0.9800 . ?
C62 H62C 0.9800 . ?
C63 H63A 0.9900 . ?
C63 H63B 0.9900 . ?
C63 C67 1.516(5) . ?
C64 H64A 0.9900 . ?
C64 H64B 0.9900 . ?
C64 C69 1.502(5) . ?
C65 H65A 0.9900 . ?
C65 H65B 0.9900 . ?
C65 C71 1.508(6) . ?
C66 H66A 0.9900 . ?
C66 H66B 0.9900 . ?
C66 C68 1.540(5) . ?
C66 C72 1.491(6) . ?
C67 H67A 0.9900 . ?
C67 H67B 0.9900 . ?
C67 C69 1.511(5) . ?
C68 H68A 0.9900 . ?
C68 H68B 0.9900 . ?
C69 H69A 0.9900 . ?
C69 H69B 0.9900 . ?
C70 H70A 0.9900 . ?
C70 H70B 0.9900 . ?
C70 C72 1.498(6) . ?
C71 H71A 0.9900 . ?
C71 H71B 0.9900 . ?
C72 H72A 0.9900 . ?
C72 H72B 0.9900 . ?

loop_
_smtbx_masks_void_nr
_smtbx_masks_void_average_x
_smtbx_masks_void_average_y
_smtbx_masks_void_average_z
_smtbx_masks_void_volume
_smtbx_masks_void_count_electrons
_smtbx_masks_void_content
1 0.000 0.000 0.000 160.8 42.3 ?
2 0.000 0.000 0.500 15.0 2.0 ?
3 0.166 0.339 0.557 19.8 0.5 ?
4 0.834 0.661 0.443 19.8 0.7 ?
